data_4346187
loop_
_publ_author_name
'Zhong, Fangfang'
'Karatay, Ahmet'
'Zhao, Liang'
'Zhao, Jianzhang'
'He, Cheng'
'Zhang, Caishun'
'Yaglioglu, Halime Gul'
'Elmali, Ayhan'
'K\"u\,c\"uk\"oz, Bet\"ul'
'Hayvali, Mustafa'

_publ_section_title
;
 Broad-Band N(&#x2227;)N Pt(II) Bisacetylide Visible Light Harvesting
 Complex with Heteroleptic Bodipy Acetylide Ligands.
;
_journal_issue 16
_journal_name_full 'Inorganic chemistry'
_journal_page_first 7803
_journal_page_last 7817
_journal_paper_doi 10.1021/acs.inorgchem.5b00822
_journal_volume 54
_journal_year 2015
_chemical_formula_sum 'C67 H92 B2 Cl2 F4 N4 P2 Pt'
_chemical_formula_weight 1379.00
_space_group_IT_number 2
_space_group_name_Hall '-P 1'
_space_group_name_H-M_alt 'P -1'
_symmetry_cell_setting triclinic
_symmetry_space_group_name_H-M 'P -1'
_atom_sites_solution_hydrogens geom
_atom_sites_solution_primary direct
_atom_sites_solution_secondary difmap
_audit_creation_method SHELXL-97
_cell_angle_alpha 106.3620(10)
_cell_angle_beta 91.066(2)
_cell_angle_gamma 103.144(2)
_cell_formula_units_Z 2
_cell_length_a 11.6142(3)
_cell_length_b 16.3710(4)
_cell_length_c 18.6228(4)
_cell_measurement_temperature 220(2)
_cell_volume 3295.48(14)
_computing_cell_refinement 'Bruker SMART'
_computing_data_collection 'Bruker SMART'
_computing_data_reduction 'Bruker SAINT'
_computing_molecular_graphics 'Bruker SHELXTL'
_computing_publication_material 'Bruker SHELXTL'
_computing_structure_refinement 'SHELXL-97 (Sheldrick, 1997)'
_computing_structure_solution 'SHELXS-97 (Sheldrick, 1990)'
_diffrn_ambient_temperature 220(2)
_diffrn_measured_fraction_theta_full 0.984
_diffrn_measured_fraction_theta_max 0.984
_diffrn_measurement_device_type 'CCD area detector'
_diffrn_measurement_method 'phi and omega scans'
_diffrn_radiation_monochromator graphite
_diffrn_radiation_source 'fine-focus sealed tube'
_diffrn_radiation_type MoK\a
_diffrn_radiation_wavelength 0.71073
_diffrn_reflns_av_R_equivalents 0.0404
_diffrn_reflns_av_sigmaI/netI 0.0724
_diffrn_reflns_limit_h_max 12
_diffrn_reflns_limit_h_min -13
_diffrn_reflns_limit_k_max 19
_diffrn_reflns_limit_k_min -19
_diffrn_reflns_limit_l_max 22
_diffrn_reflns_limit_l_min -22
_diffrn_reflns_number 17365
_diffrn_reflns_theta_full 25.00
_diffrn_reflns_theta_max 25.00
_diffrn_reflns_theta_min 1.81
_exptl_absorpt_coefficient_mu 2.312
_exptl_absorpt_correction_T_max 0.6302
_exptl_absorpt_correction_T_min 0.5249
_exptl_crystal_colour RED
_exptl_crystal_density_diffrn 1.390
_exptl_crystal_density_method 'not measured'
_exptl_crystal_description BLOCK
_exptl_crystal_F_000 1420
_exptl_crystal_size_max 0.32
_exptl_crystal_size_mid 0.27
_exptl_crystal_size_min 0.22
_refine_diff_density_max 1.283
_refine_diff_density_min -0.863
_refine_diff_density_rms 0.116
_refine_ls_extinction_method none
_refine_ls_goodness_of_fit_ref 1.059
_refine_ls_hydrogen_treatment mixed
_refine_ls_matrix_type full
_refine_ls_number_parameters 734
_refine_ls_number_reflns 11403
_refine_ls_number_restraints 0
_refine_ls_restrained_S_all 1.059
_refine_ls_R_factor_all 0.0431
_refine_ls_R_factor_gt 0.0374
_refine_ls_shift/su_max 0.002
_refine_ls_shift/su_mean 0.000
_refine_ls_structure_factor_coef Fsqd
_refine_ls_weighting_details 'calc w=1/[\s^2^(Fo^2^)+(0.0307P)^2^+0.0000P] where P=(Fo^2^+2Fc^2^)/3'
_refine_ls_weighting_scheme calc
_refine_ls_wR_factor_gt 0.0860
_refine_ls_wR_factor_ref 0.0884
_reflns_number_gt 10223
_reflns_number_total 11403
_reflns_threshold_expression >2sigma(I)
_cod_data_source_file ic5b00822_si_003.cif
_cod_data_source_block 1
_cod_depositor_comments
;
The following automatic conversions were performed:

data item '_symmetry_cell_setting' value 'Triclinic' was changed to
'triclinic' in accordance with the
/home/saulius/struct/COD-crude-data/automatic-downloads/DataCite-retrospective/ACS/depositions/lib/dictionaries/cif_core.dic
dictionary named 'cif_core.dic' version 2.4.2 last updated on
2011-04-26.

Automatic conversion script
Id: cif_fix_values 6909 2019-04-08 15:41:33Z antanas 
;
_cod_original_sg_symbol_H-M 'P-1   '
_cod_database_code 4346187

loop_
_symmetry_equiv_pos_as_xyz
'x, y, z'
'-x, -y, -z'

loop_
_atom_site_label
_atom_site_type_symbol
_atom_site_fract_x
_atom_site_fract_y
_atom_site_fract_z
_atom_site_U_iso_or_equiv
_atom_site_adp_type
_atom_site_occupancy
_atom_site_symmetry_multiplicity
_atom_site_calc_flag
_atom_site_refinement_flags
Pt1 Pt 0.319731(13) 0.229310(10) 0.310268(7) 0.01146(6) Uani 1 1 d .
P1 P 0.42233(9) 0.37041(7) 0.31890(5) 0.0136(2) Uani 1 1 d .
P2 P 0.20263(9) 0.09760(7) 0.31643(5) 0.0142(2) Uani 1 1 d .
F1 F 0.3673(2) 0.05811(16) -0.39362(13) 0.0251(6) Uani 1 1 d .
F2 F 0.2022(2) -0.05500(16) -0.41912(11) 0.0215(6) Uani 1 1 d .
F3 F 0.04642(19) 0.36092(16) 0.72320(12) 0.0214(6) Uani 1 1 d .
F4 F 0.1609(2) 0.49666(15) 0.73183(12) 0.0224(6) Uani 1 1 d .
N1 N 0.3355(3) -0.0325(2) -0.31054(17) 0.0142(7) Uani 1 1 d .
N2 N 0.2098(3) 0.0712(2) -0.31183(17) 0.0155(8) Uani 1 1 d .
N3 N 0.2409(3) 0.3711(2) 0.67932(17) 0.0159(8) Uani 1 1 d .
N4 N 0.2149(3) 0.4188(2) 0.81546(17) 0.0166(8) Uani 1 1 d .
C1 C 0.0583(4) 0.4812(3) 0.8860(2) 0.0274(11) Uani 1 1 d .
H1A H 0.0275 0.4769 0.8366 0.041 Uiso 1 1 calc R
H1B H 0.0749 0.5412 0.9167 0.041 Uiso 1 1 calc R
H1C H 0.0008 0.4456 0.9080 0.041 Uiso 1 1 calc R
C2 C 0.1700(4) 0.4499(3) 0.8811(2) 0.0187(9) Uani 1 1 d .
C3 C 0.2435(4) 0.4455(3) 0.9395(2) 0.0199(10) Uani 1 1 d .
H3A H 0.2327 0.4642 0.9904 0.024 Uiso 1 1 calc R
C4 C 0.4256(4) 0.3860(3) 0.9540(2) 0.0239(11) Uani 1 1 d .
H4A H 0.4141 0.4049 1.0065 0.036 Uiso 1 1 calc R
H4B H 0.5038 0.4148 0.9458 0.036 Uiso 1 1 calc R
H4C H 0.4168 0.3236 0.9381 0.036 Uiso 1 1 calc R
C5 C 0.3350(4) 0.4089(3) 0.9096(2) 0.0167(9) Uani 1 1 d .
C6 C 0.3184(3) 0.3932(3) 0.8299(2) 0.0153(9) Uani 1 1 d .
C7 C 0.3833(3) 0.3586(3) 0.7710(2) 0.0135(9) Uani 1 1 d .
C8 C 0.4924(3) 0.3327(3) 0.7879(2) 0.0149(9) Uani 1 1 d .
C9 C 0.5965(4) 0.3951(3) 0.8200(2) 0.0214(10) Uani 1 1 d .
H9A H 0.5986 0.4546 0.8315 0.026 Uiso 1 1 calc R
C10 C 0.6979(4) 0.3685(4) 0.8350(2) 0.0319(12) Uani 1 1 d .
H10A H 0.7677 0.4106 0.8555 0.038 Uiso 1 1 calc R
C11 C 0.6963(5) 0.2818(3) 0.8199(3) 0.0364(12) Uiso 1 1 d .
H11A H 0.7643 0.2649 0.8306 0.044 Uiso 1 1 calc R
C12 C 0.5925(4) 0.2189(3) 0.7886(2) 0.0297(11) Uani 1 1 d .
H12A H 0.5908 0.1597 0.7783 0.036 Uiso 1 1 calc R
C13 C 0.4915(4) 0.2440(3) 0.7728(2) 0.0203(10) Uani 1 1 d .
H13A H 0.4222 0.2015 0.7519 0.024 Uiso 1 1 calc R
C14 C 0.3463(3) 0.3478(3) 0.6961(2) 0.0139(9) Uani 1 1 d .
C15 C 0.1193(4) 0.3655(3) 0.5648(2) 0.0217(10) Uani 1 1 d .
H15A H 0.0702 0.3900 0.6017 0.032 Uiso 1 1 calc R
H15B H 0.0748 0.3099 0.5327 0.032 Uiso 1 1 calc R
H15C H 0.1451 0.4047 0.5353 0.032 Uiso 1 1 calc R
C16 C 0.2255(4) 0.3530(3) 0.6035(2) 0.0167(9) Uani 1 1 d .
C17 C 0.3186(3) 0.3192(3) 0.5701(2) 0.0134(9) Uani 1 1 d .
C18 C 0.3956(3) 0.3152(3) 0.6269(2) 0.0151(9) Uani 1 1 d .
C19 C 0.5042(3) 0.2808(3) 0.6130(2) 0.0182(9) Uani 1 1 d .
H19A H 0.5130 0.2641 0.5601 0.027 Uiso 1 1 calc R
H19B H 0.4968 0.2306 0.6311 0.027 Uiso 1 1 calc R
H19C H 0.5725 0.3255 0.6389 0.027 Uiso 1 1 calc R
C20 C 0.3270(3) 0.2913(3) 0.4906(2) 0.0159(9) Uani 1 1 d .
C21 C 0.3291(3) 0.2669(3) 0.4228(2) 0.0155(9) Uani 1 1 d .
C22 C 0.3237(3) 0.4433(3) 0.3502(2) 0.0195(10) Uani 1 1 d .
H22A H 0.3045 0.4433 0.4007 0.023 Uiso 1 1 calc R
H22B H 0.3653 0.5025 0.3523 0.023 Uiso 1 1 calc R
C23 C 0.2083(4) 0.4178(3) 0.2997(2) 0.0230(10) Uani 1 1 d .
H23A H 0.1707 0.3566 0.2932 0.028 Uiso 1 1 calc R
H23B H 0.2270 0.4238 0.2506 0.028 Uiso 1 1 calc R
C24 C 0.1206(4) 0.4732(3) 0.3304(2) 0.0240(10) Uani 1 1 d .
H24A H 0.0474 0.4503 0.2977 0.029 Uiso 1 1 calc R
H24B H 0.1025 0.4677 0.3797 0.029 Uiso 1 1 calc R
C25 C 0.1670(4) 0.5695(3) 0.3366(2) 0.0258(11) Uani 1 1 d .
H25A H 0.1083 0.6008 0.3560 0.039 Uiso 1 1 calc R
H25B H 0.1836 0.5756 0.2878 0.039 Uiso 1 1 calc R
H25C H 0.2384 0.5930 0.3698 0.039 Uiso 1 1 calc R
C26 C 0.5460(3) 0.4202(3) 0.3921(2) 0.0181(9) Uani 1 1 d .
H26A H 0.5785 0.4800 0.3913 0.022 Uiso 1 1 calc R
H26B H 0.5144 0.4233 0.4403 0.022 Uiso 1 1 calc R
C27 C 0.6478(4) 0.3747(3) 0.3872(2) 0.0236(10) Uani 1 1 d .
H27A H 0.6154 0.3119 0.3757 0.028 Uiso 1 1 calc R
H27B H 0.6943 0.3852 0.3465 0.028 Uiso 1 1 calc R
C28 C 0.7281(4) 0.4072(3) 0.4601(2) 0.0276(11) Uani 1 1 d .
H28A H 0.7508 0.4708 0.4750 0.033 Uiso 1 1 calc R
H28B H 0.6836 0.3896 0.4990 0.033 Uiso 1 1 calc R
C29 C 0.8400(4) 0.3732(4) 0.4549(2) 0.0353(13) Uani 1 1 d .
H29A H 0.8863 0.3963 0.5026 0.053 Uiso 1 1 calc R
H29B H 0.8858 0.3915 0.4173 0.053 Uiso 1 1 calc R
H29C H 0.8186 0.3102 0.4414 0.053 Uiso 1 1 calc R
C30 C 0.4753(4) 0.3946(3) 0.2338(2) 0.0174(9) Uani 1 1 d .
H30A H 0.4077 0.3789 0.1970 0.021 Uiso 1 1 calc R
H30B H 0.5076 0.4574 0.2456 0.021 Uiso 1 1 calc R
C31 C 0.5694(4) 0.3485(3) 0.1975(2) 0.0196(10) Uani 1 1 d .
H31A H 0.6411 0.3688 0.2316 0.023 Uiso 1 1 calc R
H31B H 0.5410 0.2858 0.1894 0.023 Uiso 1 1 calc R
C32 C 0.5986(4) 0.3655(3) 0.1234(2) 0.0265(11) Uani 1 1 d .
H32A H 0.5275 0.3432 0.0888 0.032 Uiso 1 1 calc R
H32B H 0.6239 0.4283 0.1313 0.032 Uiso 1 1 calc R
C33 C 0.6950(5) 0.3230(3) 0.0885(3) 0.0403(14) Uani 1 1 d .
H33A H 0.7102 0.3356 0.0417 0.060 Uiso 1 1 calc R
H33B H 0.6698 0.2607 0.0796 0.060 Uiso 1 1 calc R
H33C H 0.7662 0.3458 0.1220 0.060 Uiso 1 1 calc R
C34 C 0.2780(4) 0.0421(3) 0.3679(2) 0.0171(9) Uani 1 1 d .
H34A H 0.3495 0.0332 0.3440 0.021 Uiso 1 1 calc R
H34B H 0.3025 0.0811 0.4184 0.021 Uiso 1 1 calc R
C35 C 0.2072(4) -0.0466(3) 0.3741(2) 0.0215(10) Uani 1 1 d .
H35A H 0.1457 -0.0367 0.4078 0.026 Uiso 1 1 calc R
H35B H 0.1685 -0.0820 0.3251 0.026 Uiso 1 1 calc R
C36 C 0.2830(4) -0.0968(3) 0.4026(2) 0.0218(10) Uani 1 1 d .
H36A H 0.3201 -0.0620 0.4523 0.026 Uiso 1 1 calc R
H36B H 0.3456 -0.1055 0.3696 0.026 Uiso 1 1 calc R
C37 C 0.2120(4) -0.1859(3) 0.4068(2) 0.0286(11) Uani 1 1 d .
H37A H 0.2640 -0.2150 0.4250 0.043 Uiso 1 1 calc R
H37B H 0.1763 -0.2211 0.3576 0.043 Uiso 1 1 calc R
H37C H 0.1511 -0.1777 0.4403 0.043 Uiso 1 1 calc R
C38 C 0.0728(4) 0.1133(3) 0.3680(2) 0.0181(9) Uani 1 1 d .
H38A H 0.0142 0.0576 0.3550 0.022 Uiso 1 1 calc R
H38B H 0.0967 0.1290 0.4213 0.022 Uiso 1 1 calc R
C39 C 0.0133(4) 0.1825(3) 0.3545(2) 0.0207(10) Uani 1 1 d .
H39A H -0.0516 0.1865 0.3864 0.025 Uiso 1 1 calc R
H39B H 0.0704 0.2389 0.3700 0.025 Uiso 1 1 calc R
C40 C -0.0349(4) 0.1651(3) 0.2735(2) 0.0211(10) Uani 1 1 d .
H40A H 0.0312 0.1722 0.2429 0.025 Uiso 1 1 calc R
H40B H -0.0810 0.1048 0.2548 0.025 Uiso 1 1 calc R
C41 C -0.1118(4) 0.2255(3) 0.2654(2) 0.0265(11) Uani 1 1 d .
H41A H -0.1395 0.2118 0.2135 0.040 Uiso 1 1 calc R
H41B H -0.0663 0.2852 0.2829 0.040 Uiso 1 1 calc R
H41C H -0.1785 0.2178 0.2946 0.040 Uiso 1 1 calc R
C42 C 0.1458(3) 0.0139(3) 0.2269(2) 0.0170(9) Uani 1 1 d .
H42A H 0.0843 -0.0323 0.2359 0.020 Uiso 1 1 calc R
H42B H 0.1101 0.0400 0.1943 0.020 Uiso 1 1 calc R
C43 C 0.2428(4) -0.0263(3) 0.1871(2) 0.0180(9) Uani 1 1 d .
H43A H 0.3071 0.0203 0.1813 0.022 Uiso 1 1 calc R
H43B H 0.2744 -0.0563 0.2180 0.022 Uiso 1 1 calc R
C44 C 0.1973(4) -0.0909(3) 0.1102(2) 0.0218(10) Uani 1 1 d .
H44A H 0.1474 -0.1441 0.1166 0.026 Uiso 1 1 calc R
H44B H 0.1488 -0.0657 0.0837 0.026 Uiso 1 1 calc R
C45 C 0.2968(4) -0.1142(3) 0.0628(2) 0.0331(12) Uani 1 1 d .
H45A H 0.2636 -0.1551 0.0151 0.050 Uiso 1 1 calc R
H45B H 0.3444 -0.1402 0.0883 0.050 Uiso 1 1 calc R
H45C H 0.3454 -0.0620 0.0551 0.050 Uiso 1 1 calc R
C46 C 0.3042(3) 0.1908(3) 0.1977(2) 0.0156(9) Uani 1 1 d .
C47 C 0.2922(4) 0.1636(3) 0.1290(2) 0.0173(9) Uani 1 1 d .
C48 C 0.2862(4) 0.1329(3) 0.0484(2) 0.0156(9) Uani 1 1 d .
C49 C 0.3823(3) 0.1612(3) 0.0096(2) 0.0168(9) Uani 1 1 d .
H49A H 0.4512 0.1992 0.0368 0.020 Uiso 1 1 calc R
C50 C 0.3776(4) 0.1342(3) -0.0679(2) 0.0173(9) Uani 1 1 d .
H50A H 0.4427 0.1547 -0.0919 0.021 Uiso 1 1 calc R
C51 C 0.2754(3) 0.0760(3) -0.1110(2) 0.0148(9) Uani 1 1 d .
C52 C 0.1811(4) 0.0453(3) -0.0729(2) 0.0196(10) Uani 1 1 d .
H52A H 0.1138 0.0051 -0.1001 0.024 Uiso 1 1 calc R
C53 C 0.1851(4) 0.0733(3) 0.0046(2) 0.0196(10) Uani 1 1 d .
H53A H 0.1200 0.0524 0.0283 0.024 Uiso 1 1 calc R
C54 C 0.2718(3) 0.0504(3) -0.1941(2) 0.0146(9) Uani 1 1 d .
C55 C 0.2113(3) 0.0921(3) -0.2334(2) 0.0143(9) Uani 1 1 d .
C56 C 0.1475(3) 0.1580(3) -0.2088(2) 0.0173(9) Uani 1 1 d .
C57 C 0.1264(4) 0.2050(3) -0.1302(2) 0.0211(10) Uani 1 1 d .
H57A H 0.0798 0.2460 -0.1319 0.032 Uiso 1 1 calc R
H57B H 0.2012 0.2360 -0.1019 0.032 Uiso 1 1 calc R
H57C H 0.0848 0.1632 -0.1067 0.032 Uiso 1 1 calc R
C58 C 0.1082(3) 0.1744(3) -0.2724(2) 0.0192(10) Uani 1 1 d .
H58A H 0.0628 0.2142 -0.2734 0.023 Uiso 1 1 calc R
C59 C 0.1476(3) 0.1214(3) -0.3352(2) 0.0156(9) Uani 1 1 d .
C60 C 0.1289(4) 0.1177(3) -0.4157(2) 0.0243(11) Uani 1 1 d .
H60A H 0.1660 0.0750 -0.4463 0.036 Uiso 1 1 calc R
H60B H 0.1633 0.1742 -0.4218 0.036 Uiso 1 1 calc R
H60C H 0.0454 0.1015 -0.4309 0.036 Uiso 1 1 calc R
C61 C 0.3324(3) -0.0119(3) -0.2317(2) 0.0129(9) Uani 1 1 d .
C62 C 0.3954(3) -0.0655(3) -0.2059(2) 0.0166(9) Uani 1 1 d .
C63 C 0.4102(4) -0.0735(3) -0.1281(2) 0.0228(10) Uani 1 1 d .
H63A H 0.4575 -0.1146 -0.1282 0.034 Uiso 1 1 calc R
H63B H 0.3336 -0.0938 -0.1120 0.034 Uiso 1 1 calc R
H63C H 0.4489 -0.0172 -0.0942 0.034 Uiso 1 1 calc R
C64 C 0.4343(3) -0.1153(3) -0.2692(2) 0.0184(9) Uani 1 1 d .
H64A H 0.4788 -0.1560 -0.2697 0.022 Uiso 1 1 calc R
C65 C 0.3966(3) -0.0951(3) -0.3319(2) 0.0184(10) Uani 1 1 d .
C66 C 0.4164(4) -0.1331(3) -0.4125(2) 0.0230(10) Uani 1 1 d .
H66A H 0.3797 -0.1063 -0.4432 0.034 Uiso 1 1 calc R
H66B H 0.3822 -0.1953 -0.4279 0.034 Uiso 1 1 calc R
H66C H 0.5001 -0.1223 -0.4180 0.034 Uiso 1 1 calc R
B1 B 0.2788(4) 0.0093(3) -0.3620(2) 0.0164(10) Uani 1 1 d .
B2 B 0.1612(4) 0.4130(3) 0.7370(3) 0.0197(11) Uani 1 1 d .
Cl1 Cl -0.03765(12) 0.19458(12) 1.06477(7) 0.0576(5) Uani 1 1 d .
Cl2 Cl 0.15669(16) 0.34780(11) 1.07853(8) 0.0627(5) Uani 1 1 d .
C01 C 0.0738(4) 0.2775(3) 1.1252(2) 0.0306(12) Uani 1 1 d .
H01A H 0.1266 0.2509 1.1469 0.037 Uiso 1 1 calc R
H01B H 0.0378 0.3116 1.1659 0.037 Uiso 1 1 calc R

loop_
_atom_site_aniso_label
_atom_site_aniso_U_11
_atom_site_aniso_U_22
_atom_site_aniso_U_33
_atom_site_aniso_U_23
_atom_site_aniso_U_13
_atom_site_aniso_U_12
Pt1 0.01242(9) 0.01224(10) 0.00927(9) 0.00278(6) -0.00071(5) 0.00272(6)
P1 0.0135(5) 0.0122(5) 0.0153(5) 0.0040(4) -0.0003(4) 0.0038(4)
P2 0.0154(5) 0.0137(6) 0.0129(5) 0.0043(4) -0.0009(4) 0.0021(4)
F1 0.0251(14) 0.0279(15) 0.0241(12) 0.0119(11) 0.0091(10) 0.0038(11)
F2 0.0238(13) 0.0247(14) 0.0128(11) 0.0006(10) -0.0028(9) 0.0060(11)
F3 0.0120(12) 0.0301(15) 0.0229(12) 0.0080(11) -0.0002(9) 0.0064(11)
F4 0.0283(14) 0.0223(14) 0.0218(12) 0.0087(11) 0.0025(10) 0.0135(11)
N1 0.0127(17) 0.0160(19) 0.0121(16) 0.0012(14) 0.0016(13) 0.0033(14)
N2 0.0172(18) 0.0155(19) 0.0134(16) 0.0058(14) 0.0010(13) 0.0013(15)
N3 0.0146(18) 0.020(2) 0.0154(16) 0.0070(15) 0.0001(13) 0.0069(15)
N4 0.0133(18) 0.020(2) 0.0156(17) 0.0047(15) 0.0032(13) 0.0036(15)
C1 0.026(3) 0.030(3) 0.027(2) 0.006(2) 0.0090(19) 0.013(2)
C2 0.017(2) 0.020(2) 0.018(2) 0.0049(18) 0.0055(16) 0.0035(18)
C3 0.025(2) 0.022(2) 0.0117(19) 0.0043(18) 0.0076(16) 0.0046(19)
C4 0.028(2) 0.026(3) 0.017(2) 0.0074(19) -0.0033(18) 0.003(2)
C5 0.018(2) 0.013(2) 0.017(2) 0.0046(17) -0.0001(16) 0.0006(17)
C6 0.014(2) 0.014(2) 0.017(2) 0.0052(17) -0.0008(16) 0.0007(17)
C7 0.013(2) 0.010(2) 0.0165(19) 0.0034(16) -0.0009(15) -0.0004(16)
C8 0.013(2) 0.024(2) 0.0108(18) 0.0094(17) 0.0021(15) 0.0050(18)
C9 0.020(2) 0.026(3) 0.019(2) 0.0086(19) -0.0017(17) 0.0064(19)
C10 0.010(2) 0.055(3) 0.030(2) 0.016(2) -0.0061(18) 0.003(2)
C12 0.040(3) 0.033(3) 0.028(2) 0.018(2) 0.008(2) 0.020(2)
C13 0.021(2) 0.024(3) 0.019(2) 0.0090(19) 0.0051(17) 0.0076(19)
C14 0.009(2) 0.014(2) 0.0164(19) 0.0017(17) 0.0009(15) 0.0024(16)
C15 0.021(2) 0.030(3) 0.015(2) 0.0079(19) -0.0011(17) 0.007(2)
C16 0.019(2) 0.014(2) 0.016(2) 0.0066(17) -0.0058(16) -0.0003(18)
C17 0.016(2) 0.010(2) 0.0126(19) 0.0034(16) 0.0028(15) 0.0007(17)
C18 0.012(2) 0.015(2) 0.018(2) 0.0051(17) -0.0002(16) 0.0005(17)
C19 0.016(2) 0.023(2) 0.0153(19) 0.0053(18) 0.0001(16) 0.0058(18)
C20 0.013(2) 0.017(2) 0.017(2) 0.0057(17) -0.0018(16) 0.0008(17)
C21 0.015(2) 0.017(2) 0.016(2) 0.0079(18) 0.0003(16) 0.0040(17)
C22 0.018(2) 0.016(2) 0.022(2) 0.0019(18) 0.0002(17) 0.0063(18)
C23 0.016(2) 0.020(2) 0.032(2) 0.006(2) -0.0025(18) 0.0063(19)
C24 0.012(2) 0.026(3) 0.033(2) 0.009(2) -0.0020(18) 0.0037(19)
C25 0.021(2) 0.028(3) 0.032(2) 0.012(2) 0.0010(19) 0.008(2)
C26 0.014(2) 0.015(2) 0.021(2) 0.0026(18) -0.0034(16) -0.0003(17)
C27 0.019(2) 0.030(3) 0.020(2) 0.000(2) -0.0017(17) 0.014(2)
C28 0.023(2) 0.036(3) 0.019(2) 0.003(2) -0.0007(18) 0.006(2)
C29 0.026(3) 0.055(4) 0.024(2) 0.005(2) -0.0022(19) 0.017(2)
C30 0.019(2) 0.013(2) 0.021(2) 0.0085(18) 0.0007(17) 0.0021(18)
C31 0.020(2) 0.019(2) 0.019(2) 0.0084(18) -0.0014(17) 0.0030(18)
C32 0.037(3) 0.019(2) 0.022(2) 0.007(2) 0.0112(19) 0.004(2)
C33 0.051(3) 0.027(3) 0.038(3) 0.006(2) 0.025(2) 0.003(2)
C34 0.021(2) 0.013(2) 0.017(2) 0.0045(17) -0.0004(16) 0.0049(18)
C35 0.023(2) 0.019(2) 0.023(2) 0.0096(19) -0.0022(18) 0.0029(19)
C36 0.025(2) 0.026(3) 0.019(2) 0.0095(19) 0.0038(17) 0.011(2)
C37 0.043(3) 0.022(3) 0.022(2) 0.008(2) -0.002(2) 0.010(2)
C38 0.020(2) 0.020(2) 0.0147(19) 0.0058(18) 0.0043(16) 0.0043(18)
C39 0.013(2) 0.026(3) 0.022(2) 0.0053(19) 0.0054(16) 0.0035(18)
C40 0.016(2) 0.023(2) 0.022(2) 0.0036(19) -0.0017(17) 0.0029(19)
C41 0.023(2) 0.027(3) 0.032(2) 0.011(2) 0.0032(19) 0.008(2)
C42 0.015(2) 0.017(2) 0.017(2) 0.0036(18) -0.0022(16) 0.0021(18)
C43 0.018(2) 0.015(2) 0.019(2) 0.0017(18) -0.0020(16) 0.0042(18)
C44 0.020(2) 0.020(2) 0.021(2) -0.0014(19) -0.0030(17) 0.0071(19)
C45 0.030(3) 0.037(3) 0.027(2) -0.001(2) 0.000(2) 0.011(2)
C46 0.017(2) 0.014(2) 0.015(2) 0.0045(17) -0.0036(16) 0.0029(17)
C47 0.017(2) 0.014(2) 0.023(2) 0.0083(18) 0.0000(17) 0.0030(17)
C48 0.021(2) 0.012(2) 0.0129(19) 0.0019(17) -0.0016(16) 0.0047(17)
C49 0.014(2) 0.016(2) 0.0160(19) 0.0029(17) -0.0059(16) -0.0001(17)
C50 0.016(2) 0.019(2) 0.018(2) 0.0072(18) 0.0030(16) 0.0032(18)
C51 0.016(2) 0.015(2) 0.0126(19) 0.0029(17) -0.0002(15) 0.0054(17)
C52 0.017(2) 0.020(2) 0.018(2) 0.0041(18) -0.0041(17) -0.0017(18)
C53 0.018(2) 0.021(2) 0.019(2) 0.0087(18) 0.0029(17) 0.0002(18)
C54 0.014(2) 0.012(2) 0.017(2) 0.0055(17) -0.0006(16) -0.0003(17)
C55 0.015(2) 0.014(2) 0.0115(18) 0.0044(17) 0.0009(15) -0.0028(17)
C56 0.013(2) 0.014(2) 0.022(2) 0.0040(18) 0.0035(16) -0.0009(17)
C57 0.018(2) 0.020(2) 0.024(2) 0.0042(19) 0.0031(17) 0.0041(19)
C58 0.015(2) 0.017(2) 0.028(2) 0.0089(19) 0.0006(17) 0.0034(18)
C59 0.015(2) 0.010(2) 0.020(2) 0.0058(17) -0.0028(16) -0.0020(17)
C60 0.029(3) 0.028(3) 0.017(2) 0.010(2) -0.0008(18) 0.005(2)
C61 0.011(2) 0.016(2) 0.0104(18) 0.0051(16) -0.0016(15) -0.0009(17)
C62 0.015(2) 0.014(2) 0.018(2) 0.0051(17) -0.0045(16) -0.0010(17)
C63 0.025(2) 0.023(2) 0.023(2) 0.0091(19) -0.0014(18) 0.009(2)
C64 0.012(2) 0.017(2) 0.025(2) 0.0032(18) -0.0009(16) 0.0053(17)
C65 0.011(2) 0.020(2) 0.018(2) 0.0004(18) -0.0016(16) -0.0010(18)
C66 0.014(2) 0.031(3) 0.018(2) -0.0039(19) 0.0003(16) 0.0080(19)
B1 0.016(2) 0.019(3) 0.016(2) 0.008(2) 0.0017(18) 0.004(2)
B2 0.018(3) 0.023(3) 0.018(2) 0.006(2) 0.0004(19) 0.005(2)
Cl1 0.0347(8) 0.0812(12) 0.0332(7) -0.0171(7) -0.0062(6) 0.0104(8)
Cl2 0.0963(13) 0.0584(10) 0.0503(8) 0.0365(8) 0.0337(8) 0.0242(9)
C01 0.028(3) 0.036(3) 0.027(2) 0.009(2) 0.001(2) 0.006(2)

loop_
_atom_type_symbol
_atom_type_description
_atom_type_scat_dispersion_real
_atom_type_scat_dispersion_imag
_atom_type_scat_source
C C 0.0033 0.0016 'International Tables Vol C Tables 4.2.6.8 and 6.1.1.4'
H H 0.0000 0.0000 'International Tables Vol C Tables 4.2.6.8 and 6.1.1.4'
B B 0.0013 0.0007 'International Tables Vol C Tables 4.2.6.8 and 6.1.1.4'
N N 0.0061 0.0033 'International Tables Vol C Tables 4.2.6.8 and 6.1.1.4'
F F 0.0171 0.0103 'International Tables Vol C Tables 4.2.6.8 and 6.1.1.4'
P P 0.1023 0.0942 'International Tables Vol C Tables 4.2.6.8 and 6.1.1.4'
Pt Pt -1.7033 8.3905 'International Tables Vol C Tables 4.2.6.8 and 6.1.1.4'
Cl Cl 0.1484 0.1585 'International Tables Vol C Tables 4.2.6.8 and 6.1.1.4'

loop_
_geom_angle_atom_site_label_1
_geom_angle_atom_site_label_2
_geom_angle_atom_site_label_3
_geom_angle
C46 Pt1 C21 178.01(15)
C46 Pt1 P1 93.74(11)
C21 Pt1 P1 87.20(12)
C46 Pt1 P2 92.80(11)
C21 Pt1 P2 86.09(11)
P1 Pt1 P2 171.48(4)
C30 P1 C22 103.8(2)
C30 P1 C26 106.66(19)
C22 P1 C26 100.93(19)
C30 P1 Pt1 118.55(13)
C22 P1 Pt1 108.28(14)
C26 P1 Pt1 116.47(14)
C34 P2 C42 104.08(19)
C34 P2 C38 104.0(2)
C42 P2 C38 106.16(18)
C34 P2 Pt1 113.21(13)
C42 P2 Pt1 116.80(14)
C38 P2 Pt1 111.51(14)
C65 N1 C61 107.6(3)
C65 N1 B1 126.7(3)
C61 N1 B1 125.7(3)
C59 N2 C55 108.0(4)
C59 N2 B1 125.9(3)
C55 N2 B1 125.8(3)
C16 N3 C14 107.3(3)
C16 N3 B2 126.4(3)
C14 N3 B2 126.3(3)
C2 N4 C6 109.1(3)
C2 N4 B2 125.3(4)
C6 N4 B2 125.6(3)
N4 C2 C3 108.6(4)
N4 C2 C1 123.1(4)
C3 C2 C1 128.3(4)
C5 C3 C2 109.2(4)
C3 C5 C6 106.0(4)
C3 C5 C4 124.9(4)
C6 C5 C4 129.0(4)
C7 C6 N4 120.8(3)
C7 C6 C5 132.0(4)
N4 C6 C5 107.1(4)
C14 C7 C6 121.0(4)
C14 C7 C8 119.3(4)
C6 C7 C8 119.7(3)
C9 C8 C13 118.7(4)
C9 C8 C7 121.3(4)
C13 C8 C7 120.0(3)
C8 C9 C10 119.9(4)
C11 C10 C9 121.1(4)
C10 C11 C12 119.5(5)
C11 C12 C13 120.2(5)
C12 C13 C8 120.7(4)
C7 C14 N3 119.6(4)
C7 C14 C18 132.1(4)
N3 C14 C18 108.3(3)
N3 C16 C17 110.1(3)
N3 C16 C15 122.4(4)
C17 C16 C15 127.5(4)
C18 C17 C16 108.3(3)
C18 C17 C20 127.7(4)
C16 C17 C20 124.0(4)
C17 C18 C14 106.1(4)
C17 C18 C19 124.0(4)
C14 C18 C19 130.0(3)
C21 C20 C17 177.4(4)
C20 C21 Pt1 175.2(4)
C23 C22 P1 113.8(3)
C22 C23 C24 113.5(3)
C25 C24 C23 113.2(4)
C27 C26 P1 117.0(3)
C28 C27 C26 111.9(4)
C29 C28 C27 114.0(4)
C31 C30 P1 116.2(3)
C32 C31 C30 112.2(4)
C33 C32 C31 112.6(4)
C35 C34 P2 116.8(3)
C36 C35 C34 113.3(3)
C35 C36 C37 112.8(3)
C39 C38 P2 116.3(3)
C40 C39 C38 114.9(4)
C41 C40 C39 113.0(4)
C43 C42 P2 112.6(2)
C44 C43 C42 112.5(3)
C45 C44 C43 112.7(3)
C47 C46 Pt1 177.1(4)
C46 C47 C48 176.3(4)
C49 C48 C53 116.8(3)
C49 C48 C47 120.9(3)
C53 C48 C47 122.3(4)
C50 C49 C48 121.9(3)
C49 C50 C51 120.7(4)
C52 C51 C50 117.8(3)
C52 C51 C54 122.8(3)
C50 C51 C54 119.4(4)
C53 C52 C51 121.5(3)
C52 C53 C48 121.2(4)
C61 C54 C55 121.4(3)
C61 C54 C51 119.8(3)
C55 C54 C51 118.8(4)
N2 C55 C54 120.0(4)
N2 C55 C56 107.9(3)
C54 C55 C56 132.1(4)
C58 C56 C55 106.5(4)
C58 C56 C57 124.2(4)
C55 C56 C57 129.2(4)
C56 C58 C59 108.9(4)
N2 C59 C58 108.7(3)
N2 C59 C60 123.1(4)
C58 C59 C60 128.2(4)
C54 C61 N1 120.0(3)
C54 C61 C62 132.2(3)
N1 C61 C62 107.8(4)
C64 C62 C61 105.7(3)
C64 C62 C63 125.3(4)
C61 C62 C63 128.8(4)
C62 C64 C65 109.4(4)
N1 C65 C64 109.5(4)
N1 C65 C66 122.0(4)
C64 C65 C66 128.5(4)
F2 B1 F1 109.3(3)
F2 B1 N1 110.7(4)
F1 B1 N1 109.9(3)
F2 B1 N2 110.4(3)
F1 B1 N2 109.5(4)
N1 B1 N2 106.9(3)
F3 B2 F4 109.6(4)
F3 B2 N4 110.2(4)
F4 B2 N4 110.7(3)
F3 B2 N3 110.0(3)
F4 B2 N3 109.7(4)
N4 B2 N3 106.5(3)
Cl1 C01 Cl2 112.1(3)

loop_
_geom_bond_atom_site_label_1
_geom_bond_atom_site_label_2
_geom_bond_distance
Pt1 C46 2.004(4)
Pt1 C21 2.004(4)
Pt1 P1 2.3051(10)
Pt1 P2 2.3073(10)
P1 C30 1.824(4)
P1 C22 1.825(4)
P1 C26 1.831(4)
P2 C34 1.825(4)
P2 C42 1.832(4)
P2 C38 1.831(4)
F1 B1 1.399(5)
F2 B1 1.392(5)
F3 B2 1.384(5)
F4 B2 1.401(6)
N1 C65 1.350(5)
N1 C61 1.414(5)
N1 B1 1.540(6)
N2 C59 1.360(5)
N2 C55 1.403(5)
N2 B1 1.550(6)
N3 C16 1.357(5)
N3 C14 1.417(5)
N3 B2 1.546(6)
N4 C2 1.349(5)
N4 C6 1.404(5)
N4 B2 1.548(5)
C1 C2 1.495(6)
C2 C3 1.397(6)
C3 C5 1.387(6)
C4 C5 1.502(6)
C5 C6 1.434(5)
C6 C7 1.403(6)
C7 C14 1.403(5)
C7 C8 1.479(6)
C8 C9 1.391(5)
C8 C13 1.396(6)
C9 C10 1.393(6)
C10 C11 1.364(7)
C11 C12 1.387(6)
C12 C13 1.380(6)
C14 C18 1.432(6)
C15 C16 1.499(5)
C16 C17 1.403(6)
C17 C18 1.397(5)
C17 C20 1.434(5)
C18 C19 1.492(6)
C20 C21 1.215(5)
C22 C23 1.527(5)
C23 C24 1.528(6)
C24 C25 1.515(6)
C26 C27 1.526(6)
C27 C28 1.522(5)
C28 C29 1.521(7)
C30 C31 1.528(6)
C31 C32 1.514(6)
C32 C33 1.512(7)
C34 C35 1.534(5)
C35 C36 1.513(6)
C36 C37 1.528(6)
C38 C39 1.527(6)
C39 C40 1.525(5)
C40 C41 1.509(6)
C42 C43 1.532(6)
C43 C44 1.521(5)
C44 C45 1.519(6)
C46 C47 1.223(5)
C47 C48 1.438(5)
C48 C49 1.401(6)
C48 C53 1.412(5)
C49 C50 1.382(5)
C50 C51 1.407(5)
C51 C52 1.392(6)
C51 C54 1.481(5)
C52 C53 1.381(5)
C54 C61 1.403(6)
C54 C55 1.406(6)
C55 C56 1.420(6)
C56 C58 1.378(6)
C56 C57 1.503(6)
C58 C59 1.400(6)
C59 C60 1.493(5)
C61 C62 1.432(6)
C62 C64 1.380(6)
C62 C63 1.501(5)
C64 C65 1.389(6)
C65 C66 1.498(6)
Cl1 C01 1.752(4)
Cl2 C01 1.760(5)
